data_8104874
loop_
_publ_author_name
'Moremi, Mamolatelo J.'
'Alexander, Orbett T.'
'Vatsha, Banele'
'Makgopa, Katlego'
'Manicum, Amanda-Lee E.'

_publ_section_title
;
 The crystal structure of fac-tricarbonyl(4,4-dimethyl-2,2-dipyridyl-\k2
 N,N&#x2032;)- (pyrazole-\kN)rhenium(I) nitrate, C18H16O3N4Re
;
_journal_issue 1
_journal_name_full 'Zeitschrift f\"ur Kristallographie - New Crystal Structures'
_journal_page_first 33
_journal_page_last 35
_journal_paper_doi 10.1515/ncrs-2020-0458
_journal_volume 236
_journal_year 2021
_chemical_formula_moiety 'C18 H16 N4 O3 Re N O3'
_chemical_formula_sum 'C18 H16 N5 O6 Re'
_chemical_formula_weight 584.57
_space_group_crystal_system monoclinic
_space_group_IT_number 14
_space_group_name_Hall '-P 2ybc'
_space_group_name_H-M_alt 'P 1 21/c 1'
_atom_sites_solution_hydrogens geom
_atom_sites_solution_primary iterative
_cell_angle_alpha 90
_cell_angle_beta 90.558(2)
_cell_angle_gamma 90
_cell_formula_units_Z 4
_cell_length_a 9.8409(6)
_cell_length_b 14.0933(9)
_cell_length_c 13.9153(9)
_cell_measurement_reflns_used 5289
_cell_measurement_temperature 99.99
_cell_measurement_theta_max 24.31
_cell_measurement_theta_min 2.52
_cell_volume 1929.8(2)
_computing_cell_refinement 'SAINT V8.38A (Bruker, 2018)'
_computing_data_collection 'Bruker APEX II'
_computing_data_reduction 'SAINT V8.38A (Bruker, 2018)'
_computing_molecular_graphics 'Olex2 1.3 (Dolomanov et al., 2009)'
_computing_publication_material 'Olex2 1.3 (Dolomanov et al., 2009)'
_computing_structure_refinement 'SHELXL 2017/1 (Sheldrick, 2015)'
_computing_structure_solution 'olex2.solve 1.3 (Bourhis et al., 2015)'
_diffrn_ambient_temperature 99.99
_diffrn_measured_fraction_theta_full 1.000
_diffrn_measured_fraction_theta_max 0.999
_diffrn_measurement_device_type 'Bruker APEX-II CCD'
_diffrn_measurement_method '\f and \w scans'
_diffrn_radiation_type MoK\a
_diffrn_radiation_wavelength 0.71073
_diffrn_reflns_av_R_equivalents 0.0639
_diffrn_reflns_av_unetI/netI 0.0422
_diffrn_reflns_Laue_measured_fraction_full 1.000
_diffrn_reflns_Laue_measured_fraction_max 0.999
_diffrn_reflns_limit_h_max 12
_diffrn_reflns_limit_h_min -10
_diffrn_reflns_limit_k_max 17
_diffrn_reflns_limit_k_min -15
_diffrn_reflns_limit_l_max 17
_diffrn_reflns_limit_l_min -17
_diffrn_reflns_number 25596
_diffrn_reflns_point_group_measured_fraction_full 1.000
_diffrn_reflns_point_group_measured_fraction_max 0.999
_diffrn_reflns_theta_full 25.242
_diffrn_reflns_theta_max 26.149
_diffrn_reflns_theta_min 2.057
_diffrn_source_current 30.0
_diffrn_source_power 1.35
_diffrn_source_voltage 45.0
_diffrn_standards_number 0
_exptl_absorpt_coefficient_mu 6.345
_exptl_absorpt_correction_T_max 0.7453
_exptl_absorpt_correction_T_min 0.5023
_exptl_absorpt_correction_type multi-scan
_exptl_absorpt_process_details
;
SADABS-2016/2 (Bruker,2016/2) was used for absorption correction.
wR2(int) was 0.1174 before and 0.0637 after correction.
The Ratio of minimum to maximum transmission is 0.6740.
The \l/2 correction factor is Not present.
;
_exptl_crystal_colour Yellow
_exptl_crystal_density_diffrn 2.012
_exptl_crystal_description Block
_exptl_crystal_F_000 1128
_exptl_crystal_size_max 0.201
_exptl_crystal_size_mid 0.166
_exptl_crystal_size_min 0.102
_refine_diff_density_max 1.209
_refine_diff_density_min -0.513
_refine_diff_density_rms 0.134
_refine_ls_extinction_coef .
_refine_ls_extinction_method none
_refine_ls_goodness_of_fit_ref 1.050
_refine_ls_hydrogen_treatment constr
_refine_ls_matrix_type full
_refine_ls_number_parameters 273
_refine_ls_number_reflns 3854
_refine_ls_number_restraints 0
_refine_ls_restrained_S_all 1.050
_refine_ls_R_factor_all 0.0340
_refine_ls_R_factor_gt 0.0266
_refine_ls_shift/su_max 0.001
_refine_ls_shift/su_mean 0.000
_refine_ls_structure_factor_coef Fsqd
_refine_ls_weighting_details 'w=1/[\s^2^(Fo^2^)+(0.0242P)^2^] where P=(Fo^2^+2Fc^2^)/3'
_refine_ls_weighting_scheme calc
_refine_ls_wR_factor_gt 0.0566
_refine_ls_wR_factor_ref 0.0584
_reflns_Friedel_coverage 0.000
_reflns_Friedel_fraction_full .
_reflns_Friedel_fraction_max .
_reflns_number_gt 3315
_reflns_number_total 3854
_reflns_threshold_expression 'I > 2\s(I)'
_cod_data_source_file suppl_j_ncrs-2020-0458_suppl.cif
_cod_data_source_block reco3pz_100k
_cod_database_code 8104874
_shelx_space_group_comment
;
The symmetry employed for this shelxl refinement is uniquely defined
by the following loop, which should always be used as a source of
symmetry information in preference to the above space-group names.
They are only intended as comments.
;

loop_
_space_group_symop_operation_xyz
'x, y, z'
'-x, y+1/2, -z+1/2'
'-x, -y, -z'
'x, -y-1/2, z-1/2'

loop_
_atom_site_label
_atom_site_type_symbol
_atom_site_fract_x
_atom_site_fract_y
_atom_site_fract_z
_atom_site_U_iso_or_equiv
_atom_site_adp_type
_atom_site_occupancy
_atom_site_site_symmetry_order
_atom_site_calc_flag
_atom_site_refinement_flags_posn
_atom_site_refinement_flags_adp
_atom_site_refinement_flags_occupancy
_atom_site_disorder_assembly
_atom_site_disorder_group
Re1 Re 0.36523(2) 0.36667(2) 0.15167(2) 0.01396(7) Uani 1 1 d . . . . .
O1 O 0.4160(3) 0.3151(2) -0.0595(2) 0.0264(7) Uani 1 1 d . . . . .
O2 O 0.5057(3) 0.1840(2) 0.2198(2) 0.0262(7) Uani 1 1 d . . . . .
O3 O 0.6380(3) 0.4703(2) 0.1279(2) 0.0243(7) Uani 1 1 d . . . . .
O4 O 0.6958(3) 0.3629(2) 0.3347(2) 0.0241(7) Uani 1 1 d . . . . .
O5 O 0.6997(3) 0.5165(2) 0.3356(2) 0.0257(7) Uani 1 1 d . . . . .
O6 O 0.8885(3) 0.4380(2) 0.3395(3) 0.0359(9) Uani 1 1 d . . . . .
N1 N 0.1627(3) 0.3057(2) 0.1449(2) 0.0137(7) Uani 1 1 d . . . . .
N2 N 0.2300(3) 0.4857(2) 0.1288(2) 0.0145(7) Uani 1 1 d . . . . .
N3 N 0.3273(3) 0.4026(3) 0.3010(2) 0.0160(7) Uani 1 1 d . . . . .
N4 N 0.4256(3) 0.4002(3) 0.3699(2) 0.0177(8) Uani 1 1 d . . . . .
H4 H 0.511688 0.387514 0.359227 0.021 Uiso 1 1 calc R U . . .
N5 N 0.7630(3) 0.4398(3) 0.3361(2) 0.0200(8) Uani 1 1 d . . . . .
C1 C 0.3933(4) 0.3347(3) 0.0188(3) 0.0193(10) Uani 1 1 d . . . . .
C2 C 0.4571(4) 0.2529(3) 0.1925(3) 0.0189(9) Uani 1 1 d . . . . .
C3 C 0.5366(4) 0.4316(3) 0.1429(3) 0.0186(10) Uani 1 1 d . . . . .
C4 C 0.1367(4) 0.2118(3) 0.1458(3) 0.0160(9) Uani 1 1 d . . . . .
H4A H 0.209268 0.169252 0.159136 0.019 Uiso 1 1 calc R U . . .
C5 C 0.0098(4) 0.1753(3) 0.1285(3) 0.0179(9) Uani 1 1 d . . . . .
H5 H -0.003982 0.108613 0.129190 0.021 Uiso 1 1 calc R U . . .
C6 C -0.0989(4) 0.2360(3) 0.1097(3) 0.0163(9) Uani 1 1 d . . . . .
C7 C -0.2374(4) 0.1983(3) 0.0841(3) 0.0257(11) Uani 1 1 d . . . . .
H7A H -0.303757 0.250042 0.086171 0.039 Uiso 1 1 calc R U . . .
H7B H -0.262891 0.148950 0.130138 0.039 Uiso 1 1 calc R U . . .
H7C H -0.235731 0.171266 0.019210 0.039 Uiso 1 1 calc R U . . .
C8 C -0.0722(4) 0.3320(3) 0.1119(3) 0.0152(9) Uani 1 1 d . . . . .
H8 H -0.144425 0.375800 0.101995 0.018 Uiso 1 1 calc R U . . .
C9 C 0.0581(4) 0.3657(3) 0.1285(3) 0.0148(9) Uani 1 1 d . . . . .
C10 C 0.0936(4) 0.4671(3) 0.1268(3) 0.0118(8) Uani 1 1 d . . . . .
C11 C -0.0010(4) 0.5396(3) 0.1253(3) 0.0152(9) Uani 1 1 d . . . . .
H11 H -0.095228 0.525011 0.123859 0.018 Uiso 1 1 calc R U . . .
C12 C 0.0410(4) 0.6336(3) 0.1258(3) 0.0164(9) Uani 1 1 d . . . . .
C13 C -0.0610(4) 0.7129(3) 0.1215(3) 0.0208(10) Uani 1 1 d . . . . .
H13A H -0.073396 0.733384 0.054624 0.031 Uiso 1 1 calc R U . . .
H13B H -0.028121 0.766444 0.160198 0.031 Uiso 1 1 calc R U . . .
H13C H -0.148006 0.690739 0.146723 0.031 Uiso 1 1 calc R U . . .
C14 C 0.1789(5) 0.6515(3) 0.1301(3) 0.0197(10) Uani 1 1 d . . . . .
H14 H 0.210879 0.715056 0.132844 0.024 Uiso 1 1 calc R U . . .
C15 C 0.2698(4) 0.5775(3) 0.1306(3) 0.0169(9) Uani 1 1 d . . . . .
H15 H 0.364265 0.591403 0.132226 0.020 Uiso 1 1 calc R U . . .
C16 C 0.2138(4) 0.4253(3) 0.3478(3) 0.0165(9) Uani 1 1 d . . . . .
H16 H 0.127329 0.432742 0.317796 0.020 Uiso 1 1 calc R U . . .
C17 C 0.2380(4) 0.4367(3) 0.4455(3) 0.0178(9) Uani 1 1 d . . . . .
H17 H 0.174469 0.452672 0.493854 0.021 Uiso 1 1 calc R U . . .
C18 C 0.3742(4) 0.4196(3) 0.4565(3) 0.0191(10) Uani 1 1 d . . . . .
H18 H 0.423711 0.421314 0.515383 0.023 Uiso 1 1 calc R U . . .

loop_
_atom_site_aniso_label
_atom_site_aniso_U_11
_atom_site_aniso_U_22
_atom_site_aniso_U_33
_atom_site_aniso_U_23
_atom_site_aniso_U_13
_atom_site_aniso_U_12
Re1 0.01371(10) 0.01181(11) 0.01638(10) 0.00056(7) 0.00079(6) 0.00110(7)
O1 0.038(2) 0.0231(19) 0.0182(17) -0.0031(14) 0.0075(14) -0.0042(15)
O2 0.0268(18) 0.0190(19) 0.0330(19) 0.0070(14) 0.0020(14) 0.0114(15)
O3 0.0172(16) 0.0238(19) 0.0319(18) 0.0062(14) 0.0027(13) -0.0035(14)
O4 0.0226(17) 0.0111(17) 0.0386(19) 0.0028(13) -0.0063(14) -0.0030(14)
O5 0.0293(18) 0.0140(18) 0.0338(19) -0.0017(14) -0.0036(14) 0.0001(15)
O6 0.0127(16) 0.033(2) 0.062(2) -0.0074(17) 0.0042(16) -0.0037(15)
N1 0.0151(18) 0.012(2) 0.0140(17) -0.0013(14) 0.0003(14) 0.0020(15)
N2 0.0141(18) 0.014(2) 0.0149(18) -0.0013(14) -0.0008(14) 0.0004(15)
N3 0.0135(18) 0.0146(19) 0.0200(18) 0.0017(15) -0.0015(14) 0.0005(15)
N4 0.0169(18) 0.016(2) 0.0201(19) 0.0024(15) -0.0046(15) -0.0009(16)
N5 0.017(2) 0.023(2) 0.0196(19) -0.0016(16) 0.0025(15) -0.0032(17)
C1 0.019(2) 0.009(2) 0.029(3) 0.0032(18) -0.0013(19) -0.0011(18)
C2 0.013(2) 0.023(3) 0.021(2) 0.0009(19) 0.0062(17) -0.0023(19)
C3 0.025(2) 0.015(2) 0.016(2) 0.0006(17) -0.0008(18) 0.006(2)
C4 0.020(2) 0.012(2) 0.016(2) 0.0025(17) 0.0027(17) 0.0034(18)
C5 0.023(2) 0.013(2) 0.018(2) -0.0031(17) 0.0010(18) -0.0051(19)
C6 0.018(2) 0.017(2) 0.014(2) -0.0032(17) 0.0049(17) -0.0039(18)
C7 0.021(2) 0.020(3) 0.037(3) -0.008(2) 0.006(2) -0.005(2)
C8 0.015(2) 0.016(2) 0.015(2) -0.0011(17) 0.0004(17) 0.0020(18)
C9 0.018(2) 0.013(2) 0.014(2) 0.0008(16) 0.0023(16) 0.0003(18)
C10 0.017(2) 0.009(2) 0.0090(19) 0.0019(15) -0.0017(16) 0.0007(17)
C11 0.013(2) 0.017(2) 0.016(2) -0.0009(17) -0.0028(16) -0.0001(18)
C12 0.025(2) 0.014(2) 0.0100(19) -0.0015(16) -0.0006(17) 0.0013(19)
C13 0.032(3) 0.012(2) 0.018(2) -0.0001(17) 0.0000(19) 0.011(2)
C14 0.032(3) 0.010(2) 0.017(2) -0.0020(17) -0.0017(19) -0.0021(19)
C15 0.019(2) 0.011(2) 0.021(2) -0.0019(17) 0.0004(17) -0.0014(18)
C16 0.017(2) 0.010(2) 0.023(2) -0.0011(17) -0.0003(18) 0.0000(17)
C17 0.018(2) 0.016(2) 0.019(2) -0.0015(17) 0.0024(17) -0.0066(18)
C18 0.027(2) 0.017(3) 0.014(2) 0.0006(17) -0.0026(18) -0.0014(19)

loop_
_atom_type_symbol
_atom_type_description
_atom_type_scat_dispersion_real
_atom_type_scat_dispersion_imag
_atom_type_scat_source
C C 0.0033 0.0016 'International Tables Vol C Tables 4.2.6.8 and 6.1.1.4'
H H 0.0000 0.0000 'International Tables Vol C Tables 4.2.6.8 and 6.1.1.4'
N N 0.0061 0.0033 'International Tables Vol C Tables 4.2.6.8 and 6.1.1.4'
O O 0.0106 0.0060 'International Tables Vol C Tables 4.2.6.8 and 6.1.1.4'
Re Re -1.0185 7.2310 'International Tables Vol C Tables 4.2.6.8 and 6.1.1.4'

loop_
_geom_angle_atom_site_label_1
_geom_angle_atom_site_label_2
_geom_angle_atom_site_label_3
_geom_angle
_geom_angle_site_symmetry_1
_geom_angle_site_symmetry_3
N1 Re1 N3 88.16(12) . .
N2 Re1 N1 74.76(12) . .
N2 Re1 N3 81.33(12) . .
C1 Re1 N1 90.32(15) . .
C1 Re1 N2 97.70(15) . .
C1 Re1 N3 178.37(14) . .
C2 Re1 N1 96.39(15) . .
C2 Re1 N2 167.56(14) . .
C2 Re1 N3 89.78(15) . .
C2 Re1 C1 90.98(17) . .
C3 Re1 N1 171.99(14) . .
C3 Re1 N2 99.22(15) . .
C3 Re1 N3 96.23(15) . .
C3 Re1 C1 85.20(17) . .
C3 Re1 C2 90.33(17) . .
C4 N1 Re1 124.2(3) . .
C4 N1 C9 118.1(3) . .
C9 N1 Re1 117.3(3) . .
C10 N2 Re1 117.2(3) . .
C15 N2 Re1 124.2(3) . .
C15 N2 C10 117.8(3) . .
N4 N3 Re1 122.9(3) . .
C16 N3 Re1 132.3(3) . .
C16 N3 N4 104.8(3) . .
N3 N4 H4 124.5 . .
C18 N4 N3 111.0(3) . .
C18 N4 H4 124.5 . .
O5 N5 O4 118.6(3) . .
O6 N5 O4 120.2(4) . .
O6 N5 O5 121.1(4) . .
O1 C1 Re1 177.0(4) . .
O2 C2 Re1 176.3(4) . .
O3 C3 Re1 173.3(4) . .
N1 C4 H4A 118.7 . .
N1 C4 C5 122.7(4) . .
C5 C4 H4A 118.7 . .
C4 C5 H5 120.0 . .
C4 C5 C6 120.0(4) . .
C6 C5 H5 120.0 . .
C5 C6 C7 121.4(4) . .
C8 C6 C5 116.9(4) . .
C8 C6 C7 121.6(4) . .
C6 C7 H7A 109.5 . .
C6 C7 H7B 109.5 . .
C6 C7 H7C 109.5 . .
H7A C7 H7B 109.5 . .
H7A C7 H7C 109.5 . .
H7B C7 H7C 109.5 . .
C6 C8 H8 119.5 . .
C6 C8 C9 121.0(4) . .
C9 C8 H8 119.5 . .
N1 C9 C8 121.2(4) . .
N1 C9 C10 115.4(3) . .
C8 C9 C10 123.4(4) . .
N2 C10 C9 114.7(3) . .
N2 C10 C11 121.3(4) . .
C11 C10 C9 123.9(4) . .
C10 C11 H11 119.8 . .
C10 C11 C12 120.3(4) . .
C12 C11 H11 119.8 . .
C11 C12 C13 120.7(4) . .
C14 C12 C11 117.8(4) . .
C14 C12 C13 121.4(4) . .
C12 C13 H13A 109.5 . .
C12 C13 H13B 109.5 . .
C12 C13 H13C 109.5 . .
H13A C13 H13B 109.5 . .
H13A C13 H13C 109.5 . .
H13B C13 H13C 109.5 . .
C12 C14 H14 120.0 . .
C15 C14 C12 120.1(4) . .
C15 C14 H14 120.0 . .
N2 C15 C14 122.5(4) . .
N2 C15 H15 118.7 . .
C14 C15 H15 118.7 . .
N3 C16 H16 124.2 . .
N3 C16 C17 111.6(4) . .
C17 C16 H16 124.2 . .
C16 C17 H17 127.8 . .
C18 C17 C16 104.3(4) . .
C18 C17 H17 127.8 . .
N4 C18 C17 108.3(4) . .
N4 C18 H18 125.9 . .
C17 C18 H18 125.9 . .

loop_
_geom_bond_atom_site_label_1
_geom_bond_atom_site_label_2
_geom_bond_distance
_geom_bond_site_symmetry_2
Re1 N1 2.172(3) .
Re1 N2 2.162(3) .
Re1 N3 2.174(3) .
Re1 C1 1.926(5) .
Re1 C2 1.924(5) .
Re1 C3 1.923(5) .
O1 C1 1.148(5) .
O2 C2 1.145(5) .
O3 C3 1.158(5) .
O4 N5 1.269(4) .
O5 N5 1.248(4) .
O6 N5 1.236(4) .
N1 C4 1.348(5) .
N1 C9 1.350(5) .
N2 C10 1.368(5) .
N2 C15 1.353(5) .
N3 N4 1.356(4) .
N3 C16 1.337(5) .
N4 H4 0.8800 .
N4 C18 1.339(5) .
C4 H4A 0.9500 .
C4 C5 1.370(5) .
C5 H5 0.9500 .
C5 C6 1.392(6) .
C6 C7 1.502(5) .
C6 C8 1.379(6) .
C7 H7A 0.9800 .
C7 H7B 0.9800 .
C7 H7C 0.9800 .
C8 H8 0.9500 .
C8 C9 1.384(5) .
C9 C10 1.472(5) .
C10 C11 1.382(5) .
C11 H11 0.9500 .
C11 C12 1.388(6) .
C12 C13 1.504(5) .
C12 C14 1.381(6) .
C13 H13A 0.9800 .
C13 H13B 0.9800 .
C13 H13C 0.9800 .
C14 H14 0.9500 .
C14 C15 1.374(6) .
C15 H15 0.9500 .
C16 H16 0.9500 .
C16 C17 1.388(5) .
C17 H17 0.9500 .
C17 C18 1.368(5) .
C18 H18 0.9500 .

loop_
_geom_torsion_atom_site_label_1
_geom_torsion_atom_site_label_2
_geom_torsion_atom_site_label_3
_geom_torsion_atom_site_label_4
_geom_torsion
_geom_torsion_site_symmetry_1
_geom_torsion_site_symmetry_2
_geom_torsion_site_symmetry_3
_geom_torsion_site_symmetry_4
Re1 N1 C4 C5 -170.9(3) . . . .
Re1 N1 C9 C8 172.5(3) . . . .
Re1 N1 C9 C10 -5.9(4) . . . .
Re1 N2 C10 C9 -7.4(4) . . . .
Re1 N2 C10 C11 171.4(3) . . . .
Re1 N2 C15 C14 -170.0(3) . . . .
Re1 N3 N4 C18 -176.2(3) . . . .
Re1 N3 C16 C17 176.0(3) . . . .
N1 C4 C5 C6 -0.7(6) . . . .
N1 C9 C10 N2 8.7(5) . . . .
N1 C9 C10 C11 -170.1(3) . . . .
N2 C10 C11 C12 0.0(6) . . . .
N3 N4 C18 C17 -0.7(5) . . . .
N3 C16 C17 C18 0.1(5) . . . .
N4 N3 C16 C17 -0.5(5) . . . .
C4 N1 C9 C8 -0.7(5) . . . .
C4 N1 C9 C10 -179.1(3) . . . .
C4 C5 C6 C7 176.0(4) . . . .
C4 C5 C6 C8 -1.4(6) . . . .
C5 C6 C8 C9 2.4(6) . . . .
C6 C8 C9 N1 -1.4(6) . . . .
C6 C8 C9 C10 176.8(4) . . . .
C7 C6 C8 C9 -175.0(4) . . . .
C8 C9 C10 N2 -169.6(4) . . . .
C8 C9 C10 C11 11.6(6) . . . .
C9 N1 C4 C5 1.8(6) . . . .
C9 C10 C11 C12 178.7(4) . . . .
C10 N2 C15 C14 -0.2(5) . . . .
C10 C11 C12 C13 178.4(3) . . . .
C10 C11 C12 C14 -1.5(6) . . . .
C11 C12 C14 C15 2.2(6) . . . .
C12 C14 C15 N2 -1.3(6) . . . .
C13 C12 C14 C15 -177.7(4) . . . .
C15 N2 C10 C9 -177.9(3) . . . .
C15 N2 C10 C11 0.9(5) . . . .
C16 N3 N4 C18 0.7(4) . . . .
C16 C17 C18 N4 0.4(5) . . . .
